data_7704687
loop_
_publ_author_name
'Ramler, Jacqueline'
'Radacki, Krzysztof'
'Abbenseth, Josh'
'Lichtenberg, Crispin'

_publ_section_title
;
 Combined experimental and theoretical studies towards mutual
 osmium-bismuth donor/acceptor bonding.
;
_journal_issue 26
_journal_name_full 'Dalton transactions (Cambridge, England : 2003)'
_journal_page_first 9024
_journal_page_last 9034
_journal_paper_doi 10.1039/d0dt01663b
_journal_volume 49
_journal_year 2020
_chemical_formula_moiety 'C28 H46 Cl N4 Os P2'
_chemical_formula_sum 'C28 H46 Cl N4 Os P2'
_chemical_formula_weight 726.28
_space_group_crystal_system orthorhombic
_space_group_IT_number 62
_space_group_name_Hall '-P 2ac 2n'
_space_group_name_H-M_alt 'P n m a'
_atom_sites_solution_hydrogens geom
_atom_sites_solution_primary dual
_atom_sites_solution_secondary difmap
_audit_creation_method SHELXL-2018/3
_audit_update_record
;
2020-05-05 deposited with the CCDC.	2020-06-22 downloaded from the CCDC.
;
_cell_angle_alpha 90
_cell_angle_beta 90
_cell_angle_gamma 90
_cell_formula_units_Z 4
_cell_length_a 12.6673(4)
_cell_length_b 13.6362(4)
_cell_length_c 17.3873(5)
_cell_measurement_reflns_used 9938
_cell_measurement_temperature 102(2)
_cell_measurement_theta_max 28.22
_cell_measurement_theta_min 2.49
_cell_volume 3003.38(16)
_computing_cell_refinement 'Saint+ ver. V8.37A (Bruker AXS)'
_computing_data_collection 'APEX2 ver. 2014.9 (Bruker AXS)'
_computing_data_reduction 'Saint+ ver. V8.37A (Bruker AXS)'
_computing_molecular_graphics 'ShelXLe (Huebschle et all, 2011)'
_computing_publication_material 'SHELXL-2018/3 (Sheldrick, 2018)'
_computing_structure_refinement 'SHELXL-2018/3 (Sheldrick, 2018)'
_computing_structure_solution 'SHELXT (Sheldrick, 2014)'
_diffrn_ambient_temperature 102(2)
_diffrn_detector 'CMOS area detector (Photon 100)'
_diffrn_detector_area_resol_mean 10.24
_diffrn_measured_fraction_theta_full 0.999
_diffrn_measured_fraction_theta_max 0.996
_diffrn_measurement_device_type 'Bruker D8 Quest'
_diffrn_measurement_method '\f and \w scans'
_diffrn_radiation_monochromator 'multi-layer mirror'
_diffrn_radiation_type MoK\a
_diffrn_radiation_wavelength 0.71073
_diffrn_reflns_av_R_equivalents 0.0642
_diffrn_reflns_av_unetI/netI 0.0361
_diffrn_reflns_Laue_measured_fraction_full 0.999
_diffrn_reflns_Laue_measured_fraction_max 0.996
_diffrn_reflns_limit_h_max 16
_diffrn_reflns_limit_h_min -16
_diffrn_reflns_limit_k_max 18
_diffrn_reflns_limit_k_min -16
_diffrn_reflns_limit_l_max 21
_diffrn_reflns_limit_l_min -23
_diffrn_reflns_number 28147
_diffrn_reflns_point_group_measured_fraction_full 0.999
_diffrn_reflns_point_group_measured_fraction_max 0.996
_diffrn_reflns_theta_full 25.242
_diffrn_reflns_theta_max 28.326
_diffrn_reflns_theta_min 2.343
_diffrn_source 'microfocus sealed tube (Incoatec ImS)'
_exptl_absorpt_coefficient_mu 4.465
_exptl_absorpt_correction_T_max 0.7457
_exptl_absorpt_correction_T_min 0.6301
_exptl_absorpt_correction_type multi-scan
_exptl_absorpt_process_details 'SadAbs 2016/2 (Bruker AXS)'
_exptl_crystal_colour red
_exptl_crystal_density_diffrn 1.606
_exptl_crystal_description Needle
_exptl_crystal_F_000 1460
_exptl_crystal_size_max 0.112
_exptl_crystal_size_mid 0.062
_exptl_crystal_size_min 0.048
_refine_diff_density_max 0.573
_refine_diff_density_min -1.272
_refine_diff_density_rms 0.134
_refine_ls_extinction_method none
_refine_ls_goodness_of_fit_ref 1.039
_refine_ls_hydrogen_treatment constr
_refine_ls_matrix_type full
_refine_ls_number_parameters 190
_refine_ls_number_reflns 3876
_refine_ls_number_restraints 0
_refine_ls_restrained_S_all 1.039
_refine_ls_R_factor_all 0.0369
_refine_ls_R_factor_gt 0.0240
_refine_ls_shift/su_max 0.002
_refine_ls_shift/su_mean 0.000
_refine_ls_structure_factor_coef Fsqd
_refine_ls_weighting_details 'w=1/[\s^2^(Fo^2^)+(0.0101P)^2^+2.8962P] where P=(Fo^2^+2Fc^2^)/3'
_refine_ls_weighting_scheme calc
_refine_ls_wR_factor_gt 0.0395
_refine_ls_wR_factor_ref 0.0423
_reflns_Friedel_coverage 0.000
_reflns_number_gt 3220
_reflns_number_total 3876
_reflns_threshold_expression 'I > 2\s(I)'
_cod_data_source_file d0dt01663b3.cif
_cod_data_source_block 3
_cod_depositor_comments 'Adding full bibliography for 7704686--7704689.cif.'
_cod_database_code 7704687
_shelx_shelxl_version_number 2018/3
_shelx_space_group_comment
;
The symmetry employed for this shelxl refinement is uniquely defined
by the following loop, which should always be used as a source of
symmetry information in preference to the above space-group names.
They are only intended as comments.
;
_shelx_estimated_absorpt_t_min 0.635
_shelx_estimated_absorpt_t_max 0.814

loop_
_space_group_symop_operation_xyz
'x, y, z'
'-x+1/2, -y, z+1/2'
'-x, y+1/2, -z'
'x+1/2, -y+1/2, -z+1/2'
'-x, -y, -z'
'x-1/2, y, -z-1/2'
'x, -y-1/2, z'
'-x-1/2, y-1/2, z-1/2'

loop_
_atom_site_label
_atom_site_type_symbol
_atom_site_fract_x
_atom_site_fract_y
_atom_site_fract_z
_atom_site_U_iso_or_equiv
_atom_site_adp_type
_atom_site_occupancy
_atom_site_site_symmetry_order
_atom_site_calc_flag
_atom_site_refinement_flags_posn
_atom_site_refinement_flags_adp
_atom_site_refinement_flags_occupancy
_atom_site_disorder_assembly
_atom_site_disorder_group
Os1 Os 0.79148(2) 0.250000 0.62337(2) 0.00633(4) Uani 1 2 d S T P . .
Cl1 Cl 0.68486(7) 0.250000 0.73633(5) 0.01300(19) Uani 1 2 d S T P . .
P1 P 0.82152(5) 0.42512(5) 0.63698(4) 0.00824(13) Uani 1 1 d . . . . .
N1 N 0.9492(2) 0.250000 0.63936(16) 0.0065(6) Uani 1 2 d S T P . .
N2 N 0.6439(2) 0.250000 0.56104(18) 0.0087(6) Uani 1 2 d S T P . .
N3 N 0.8376(2) 0.250000 0.50956(17) 0.0082(6) Uani 1 2 d S T P . .
N4 N 0.9336(2) 0.250000 0.47650(19) 0.0123(7) Uani 1 2 d S T P . .
C1 C 1.00627(19) 0.33626(18) 0.62874(16) 0.0119(5) Uani 1 1 d . . . . .
H1 H 1.080993 0.332205 0.625279 0.014 Uiso 1 1 calc R U . . .
C2 C 0.96107(19) 0.42404(17) 0.62321(16) 0.0116(5) Uani 1 1 d . . . . .
H2 H 1.000242 0.481914 0.612701 0.014 Uiso 1 1 calc R U . . .
C3 C 0.8148(2) 0.48170(19) 0.73754(15) 0.0132(6) Uani 1 1 d . . . . .
C4 C 0.8659(2) 0.4079(2) 0.79343(16) 0.0183(6) Uani 1 1 d . . . . .
H4A H 0.826602 0.346033 0.792075 0.027 Uiso 1 1 calc R U . . .
H4B H 0.864408 0.434691 0.845724 0.027 Uiso 1 1 calc R U . . .
H4C H 0.939243 0.396071 0.778036 0.027 Uiso 1 1 calc R U . . .
C5 C 0.8815(2) 0.57612(19) 0.74544(17) 0.0196(6) Uani 1 1 d . . . . .
H5A H 0.953193 0.563734 0.726642 0.029 Uiso 1 1 calc R U . . .
H5B H 0.884348 0.595771 0.799611 0.029 Uiso 1 1 calc R U . . .
H5C H 0.849185 0.628696 0.715063 0.029 Uiso 1 1 calc R U . . .
C6 C 0.7004(2) 0.5036(2) 0.76046(16) 0.0183(6) Uani 1 1 d . . . . .
H6A H 0.672598 0.556346 0.727967 0.028 Uiso 1 1 calc R U . . .
H6B H 0.698089 0.524035 0.814480 0.028 Uiso 1 1 calc R U . . .
H6C H 0.657441 0.444516 0.753609 0.028 Uiso 1 1 calc R U . . .
C7 C 0.7643(2) 0.51428(19) 0.56490(16) 0.0115(6) Uani 1 1 d . . . . .
C8 C 0.7898(2) 0.62248(18) 0.57929(17) 0.0183(6) Uani 1 1 d . . . . .
H8A H 0.766829 0.661556 0.535032 0.028 Uiso 1 1 calc R U . . .
H8B H 0.866031 0.630308 0.586486 0.028 Uiso 1 1 calc R U . . .
H8C H 0.752717 0.644851 0.625553 0.028 Uiso 1 1 calc R U . . .
C9 C 0.6444(2) 0.5013(2) 0.56054(18) 0.0179(6) Uani 1 1 d . . . . .
H9A H 0.615681 0.544422 0.520610 0.027 Uiso 1 1 calc R U . . .
H9B H 0.612847 0.518127 0.610287 0.027 Uiso 1 1 calc R U . . .
H9C H 0.627830 0.432925 0.547939 0.027 Uiso 1 1 calc R U . . .
C10 C 0.8133(2) 0.4891(2) 0.48695(16) 0.0201(7) Uani 1 1 d . . . . .
H10A H 0.784863 0.533148 0.447515 0.030 Uiso 1 1 calc R U . . .
H10B H 0.796415 0.421112 0.473598 0.030 Uiso 1 1 calc R U . . .
H10C H 0.890131 0.497053 0.489806 0.030 Uiso 1 1 calc R U . . .
C11 C 0.5446(3) 0.250000 0.5899(2) 0.0121(8) Uani 1 2 d S T P . .
H11 H 0.535922 0.250000 0.644130 0.015 Uiso 1 2 calc R U P . .
C12 C 0.4560(3) 0.250000 0.5446(2) 0.0161(8) Uani 1 2 d S T P . .
H12 H 0.387802 0.250000 0.567341 0.019 Uiso 1 2 calc R U P . .
C13 C 0.4667(3) 0.250000 0.4654(3) 0.0180(9) Uani 1 2 d S T P . .
H13 H 0.406247 0.250000 0.433076 0.022 Uiso 1 2 calc R U P . .
C14 C 0.5665(3) 0.250000 0.4343(2) 0.0143(8) Uani 1 2 d S T P . .
H14 H 0.575556 0.250000 0.380088 0.017 Uiso 1 2 calc R U P . .
C15 C 0.6545(3) 0.250000 0.4827(2) 0.0095(8) Uani 1 2 d S T P . .
C16 C 0.7603(3) 0.250000 0.4552(2) 0.0099(7) Uani 1 2 d S T P . .
C17 C 0.8084(3) 0.250000 0.3832(2) 0.0131(7) Uani 1 2 d S T P . .
H17 H 0.775711 0.250000 0.334026 0.016 Uiso 1 2 calc R U P . .
C18 C 0.9149(3) 0.250000 0.4002(2) 0.0151(8) Uani 1 2 d S T P . .
H18 H 0.968911 0.250000 0.362269 0.018 Uiso 1 2 calc R U P . .

loop_
_atom_site_aniso_label
_atom_site_aniso_U_11
_atom_site_aniso_U_22
_atom_site_aniso_U_33
_atom_site_aniso_U_23
_atom_site_aniso_U_13
_atom_site_aniso_U_12
Os1 0.00484(6) 0.00834(6) 0.00581(6) 0.000 0.00081(6) 0.000
Cl1 0.0133(5) 0.0157(4) 0.0099(4) 0.000 0.0060(3) 0.000
P1 0.0076(3) 0.0092(3) 0.0080(3) -0.0001(2) 0.0006(2) -0.0002(2)
N1 0.0041(14) 0.0099(14) 0.0054(15) 0.000 -0.0007(11) 0.000
N2 0.0057(16) 0.0091(14) 0.0112(16) 0.000 -0.0007(12) 0.000
N3 0.0063(15) 0.0103(14) 0.0082(15) 0.000 0.0020(12) 0.000
N4 0.0081(17) 0.0171(16) 0.0115(17) 0.000 0.0034(13) 0.000
C1 0.0061(12) 0.0186(12) 0.0109(12) -0.0012(11) -0.0021(11) -0.0033(9)
C2 0.0100(12) 0.0129(11) 0.0120(12) 0.0022(11) 0.0001(12) -0.0036(9)
C3 0.0158(15) 0.0129(13) 0.0111(13) -0.0033(10) 0.0015(11) -0.0006(10)
C4 0.0245(16) 0.0202(14) 0.0102(14) -0.0013(11) -0.0019(12) 0.0002(12)
C5 0.0232(16) 0.0179(14) 0.0177(15) -0.0071(12) 0.0002(12) -0.0032(12)
C6 0.0233(17) 0.0193(14) 0.0124(13) -0.0030(11) 0.0055(13) 0.0039(13)
C7 0.0128(15) 0.0092(12) 0.0125(13) 0.0023(10) -0.0010(10) 0.0012(9)
C8 0.0209(15) 0.0105(12) 0.0237(15) 0.0034(11) -0.0041(13) -0.0010(12)
C9 0.0142(16) 0.0140(13) 0.0254(16) 0.0036(12) -0.0050(12) -0.0004(11)
C10 0.0278(19) 0.0191(15) 0.0134(14) 0.0062(12) 0.0016(12) 0.0004(12)
C11 0.0081(19) 0.0116(18) 0.0167(19) 0.000 0.0049(15) 0.000
C12 0.0073(19) 0.0157(19) 0.025(2) 0.000 0.0014(17) 0.000
C13 0.013(2) 0.0121(19) 0.029(2) 0.000 -0.0097(18) 0.000
C14 0.017(2) 0.0110(18) 0.015(2) 0.000 -0.0016(16) 0.000
C15 0.014(2) 0.0035(16) 0.0109(19) 0.000 -0.0029(15) 0.000
C16 0.0113(19) 0.0099(17) 0.0085(18) 0.000 0.0001(14) 0.000
C17 0.014(2) 0.0179(17) 0.0072(17) 0.000 0.0016(16) 0.000
C18 0.014(2) 0.021(2) 0.0106(18) 0.000 0.0047(15) 0.000

loop_
_atom_type_symbol
_atom_type_description
_atom_type_scat_dispersion_real
_atom_type_scat_dispersion_imag
_atom_type_scat_source
C C 0.0033 0.0016 'International Tables Vol C Tables 4.2.6.8 and 6.1.1.4'
H H 0.0000 0.0000 'International Tables Vol C Tables 4.2.6.8 and 6.1.1.4'
Cl Cl 0.1484 0.1585 'International Tables Vol C Tables 4.2.6.8 and 6.1.1.4'
N N 0.0061 0.0033 'International Tables Vol C Tables 4.2.6.8 and 6.1.1.4'
Os Os -1.2165 7.6030 'International Tables Vol C Tables 4.2.6.8 and 6.1.1.4'
P P 0.1023 0.0942 'International Tables Vol C Tables 4.2.6.8 and 6.1.1.4'

loop_
_exptl_crystal_face_index_h
_exptl_crystal_face_index_k
_exptl_crystal_face_index_l
_exptl_crystal_face_perp_dist
-3.00 1.00 3.00 0.0400
-2.00 0.00 1.00 0.0490
1.00 2.00 1.00 0.0130
-1.00 -2.00 -1.00 0.0470
3.00 1.00 0.00 0.0250
-1.00 2.00 2.00 0.0140
1.00 -2.00 -2.00 0.0380
-3.00 1.00 1.00 0.0430
0.00 1.00 1.00 0.0110
0.00 -1.00 -1.00 0.0300
-2.00 0.00 -1.00 0.0560
-1.00 -1.00 -2.00 0.0490
3.00 -2.00 0.00 0.0290
1.00 1.00 2.00 0.0200
-2.00 1.00 -2.00 0.0470
-1.00 1.00 -3.00 0.0360
0.00 1.00 3.00 0.0110
0.00 -1.00 2.00 0.0190
0.00 1.00 -2.00 0.0230

loop_
_geom_angle_atom_site_label_1
_geom_angle_atom_site_label_2
_geom_angle_atom_site_label_3
_geom_angle
_geom_angle_site_symmetry_1
_geom_angle_site_symmetry_3
_geom_angle_publ_flag
N1 Os1 N3 81.46(11) . . ?
N1 Os1 N2 157.83(11) . . ?
N3 Os1 N2 76.36(12) . . ?
N1 Os1 Cl1 116.58(8) . . ?
N3 Os1 Cl1 161.95(9) . . ?
N2 Os1 Cl1 85.59(8) . . ?
N1 Os1 P1 80.297(17) . . ?
N3 Os1 P1 92.81(2) . . ?
N2 Os1 P1 100.624(15) . . ?
Cl1 Os1 P1 90.483(16) . . ?
N1 Os1 P1 80.296(16) . 7_565 ?
N3 Os1 P1 92.81(2) . 7_565 ?
N2 Os1 P1 100.625(15) . 7_565 ?
Cl1 Os1 P1 90.483(16) . 7_565 ?
P1 Os1 P1 158.74(3) . 7_565 ?
C2 P1 C7 107.22(12) . . ?
C2 P1 C3 99.79(12) . . ?
C7 P1 C3 109.24(12) . . ?
C2 P1 Os1 97.70(8) . . ?
C7 P1 Os1 120.50(9) . . ?
C3 P1 Os1 118.59(8) . . ?
C1 N1 C1 115.2(3) 7_565 . ?
C1 N1 Os1 119.74(15) 7_565 . ?
C1 N1 Os1 119.74(15) . . ?
C11 N2 C15 117.3(3) . . ?
C11 N2 Os1 128.2(3) . . ?
C15 N2 Os1 114.5(2) . . ?
N4 N3 C16 110.7(3) . . ?
N4 N3 Os1 131.8(2) . . ?
C16 N3 Os1 117.5(2) . . ?
N3 N4 C18 105.2(3) . . ?
C2 C1 N1 123.1(2) . . ?
C1 C2 P1 115.11(19) . . ?
C6 C3 C4 111.1(2) . . ?
C6 C3 C5 109.3(2) . . ?
C4 C3 C5 105.0(2) . . ?
C6 C3 P1 111.01(19) . . ?
C4 C3 P1 107.11(18) . . ?
C5 C3 P1 113.13(19) . . ?
C10 C7 C8 106.0(2) . . ?
C10 C7 C9 109.4(2) . . ?
C8 C7 C9 109.2(2) . . ?
C10 C7 P1 106.72(17) . . ?
C8 C7 P1 115.52(19) . . ?
C9 C7 P1 109.78(19) . . ?
N2 C11 C12 123.2(4) . . ?
C11 C12 C13 119.4(4) . . ?
C14 C13 C12 118.8(4) . . ?
C13 C14 C15 119.8(4) . . ?
N2 C15 C14 121.5(4) . . ?
N2 C15 C16 115.3(3) . . ?
C14 C15 C16 123.3(3) . . ?
N3 C16 C17 108.0(3) . . ?
N3 C16 C15 116.3(3) . . ?
C17 C16 C15 135.6(3) . . ?
C18 C17 C16 103.6(3) . . ?
N4 C18 C17 112.5(3) . . ?

loop_
_geom_bond_atom_site_label_1
_geom_bond_atom_site_label_2
_geom_bond_distance
_geom_bond_site_symmetry_2
_geom_bond_publ_flag
Os1 N1 2.017(3) . ?
Os1 N3 2.063(3) . ?
Os1 N2 2.161(3) . ?
Os1 Cl1 2.3837(9) . ?
Os1 P1 2.4297(6) . ?
Os1 P1 2.4297(6) 7_565 ?
P1 C2 1.784(3) . ?
P1 C7 1.890(3) . ?
P1 C3 1.913(3) . ?
N1 C1 1.393(3) 7_565 ?
N1 C1 1.393(3) . ?
N2 C11 1.354(5) . ?
N2 C15 1.368(5) . ?
N3 N4 1.344(4) . ?
N3 C16 1.361(5) . ?
N4 C18 1.349(5) . ?
C1 C2 1.330(3) . ?
C3 C6 1.532(4) . ?
C3 C4 1.542(4) . ?
C3 C5 1.546(4) . ?
C7 C10 1.530(4) . ?
C7 C8 1.531(4) . ?
C7 C9 1.532(4) . ?
C11 C12 1.372(5) . ?
C12 C13 1.383(6) . ?
C13 C14 1.374(6) . ?
C14 C15 1.397(5) . ?
C15 C16 1.424(5) . ?
C16 C17 1.392(5) . ?
C17 C18 1.380(5) . ?

loop_
_geom_torsion_atom_site_label_1
_geom_torsion_atom_site_label_2
_geom_torsion_atom_site_label_3
_geom_torsion_atom_site_label_4
_geom_torsion
_geom_torsion_site_symmetry_1
_geom_torsion_site_symmetry_2
_geom_torsion_site_symmetry_3
_geom_torsion_site_symmetry_4
_geom_torsion_publ_flag
C16 N3 N4 C18 0.000(1) . . . . ?
Os1 N3 N4 C18 180.000(1) . . . . ?
C1 N1 C1 C2 167.84(19) 7_565 . . . ?
Os1 N1 C1 C2 13.7(4) . . . . ?
N1 C1 C2 P1 4.1(4) . . . . ?
C7 P1 C2 C1 -140.3(2) . . . . ?
C3 P1 C2 C1 105.9(2) . . . . ?
Os1 P1 C2 C1 -15.0(2) . . . . ?
C2 P1 C7 C10 48.3(2) . . . . ?
C3 P1 C7 C10 155.60(18) . . . . ?
Os1 P1 C7 C10 -61.9(2) . . . . ?
C2 P1 C7 C8 -69.2(2) . . . . ?
C3 P1 C7 C8 38.1(2) . . . . ?
Os1 P1 C7 C8 -179.39(17) . . . . ?
C2 P1 C7 C9 166.84(19) . . . . ?
C3 P1 C7 C9 -85.9(2) . . . . ?
Os1 P1 C7 C9 56.6(2) . . . . ?
C15 N2 C11 C12 0.000(1) . . . . ?
Os1 N2 C11 C12 180.000(1) . . . . ?
N2 C11 C12 C13 0.000(1) . . . . ?
C11 C12 C13 C14 0.000(1) . . . . ?
C12 C13 C14 C15 0.000(1) . . . . ?
C11 N2 C15 C14 0.000(1) . . . . ?
Os1 N2 C15 C14 180.000(1) . . . . ?
C11 N2 C15 C16 180.000(1) . . . . ?
Os1 N2 C15 C16 0.000(1) . . . . ?
C13 C14 C15 N2 0.000(1) . . . . ?
C13 C14 C15 C16 180.000(1) . . . . ?
N4 N3 C16 C17 0.000(1) . . . . ?
Os1 N3 C16 C17 180.000(0) . . . . ?
N4 N3 C16 C15 180.000(1) . . . . ?
Os1 N3 C16 C15 0.000(1) . . . . ?
N2 C15 C16 N3 0.000(1) . . . . ?
C14 C15 C16 N3 180.000(1) . . . . ?
N2 C15 C16 C17 180.000(1) . . . . ?
C14 C15 C16 C17 0.000(1) . . . . ?
N3 C16 C17 C18 0.000(1) . . . . ?
C15 C16 C17 C18 180.000(1) . . . . ?
N3 N4 C18 C17 0.000(1) . . . . ?
C16 C17 C18 N4 0.000(1) . . . . ?
